data_4032160
loop_
_publ_author_name
'Yang, Cheng'
'He, Xinwei'
'Zhang, Lanlan'
'Han, Guang'
'Zuo, Youpeng'
'Shang, Yongjia'

_publ_section_title
;
 Synthesis of Isocoumarins from Cyclic 2-Diazo-1,3-diketones and Benzoic
 Acids via Rh(III)-Catalyzed C-H Activation and Esterification.
;
_journal_issue 4
_journal_name_full 'The Journal of organic chemistry'
_journal_page_first 2081
_journal_page_last 2088
_journal_paper_doi 10.1021/acs.joc.6b02906
_journal_volume 82
_journal_year 2017
_chemical_formula_sum 'C19 H16 O3'
_chemical_formula_weight 292.32
_chemical_name_systematic
; 
 ? 
;
_space_group_IT_number 15
_symmetry_cell_setting monoclinic
_symmetry_space_group_name_Hall '-C 2yc'
_symmetry_space_group_name_H-M 'C 1 2/c 1'
_atom_sites_solution_hydrogens geom
_atom_sites_solution_primary direct
_atom_sites_solution_secondary difmap
_audit_creation_method SHELXL-97
_cell_angle_alpha 90.00
_cell_angle_beta 117.566(2)
_cell_angle_gamma 90.00
_cell_formula_units_Z 8
_cell_length_a 24.000(3)
_cell_length_b 7.0480(10)
_cell_length_c 19.277(3)
_cell_measurement_reflns_used 3385
_cell_measurement_temperature 293(2)
_cell_measurement_theta_max 27.46
_cell_measurement_theta_min 2.38
_cell_volume 2890.6(7)
_computing_cell_refinement 'Bruker SMART'
_computing_data_collection 'Bruker SMART'
_computing_data_reduction 'Bruker SAINT'
_computing_molecular_graphics 'Bruker SHELXTL'
_computing_publication_material 'Bruker SHELXTL'
_computing_structure_refinement 'SHELXL-97 (Sheldrick, 1997)'
_computing_structure_solution 'SHELXS-97 (Sheldrick, 1990)'
_diffrn_ambient_temperature 293(2)
_diffrn_measured_fraction_theta_full 0.981
_diffrn_measured_fraction_theta_max 0.981
_diffrn_measurement_device_type 'CCD area detector'
_diffrn_measurement_method 'phi and omega scans'
_diffrn_radiation_monochromator graphite
_diffrn_radiation_source 'fine-focus sealed tube'
_diffrn_radiation_type MoK\a
_diffrn_radiation_wavelength 0.71073
_diffrn_reflns_av_R_equivalents 0.0337
_diffrn_reflns_av_sigmaI/netI 0.0328
_diffrn_reflns_limit_h_max 30
_diffrn_reflns_limit_h_min -30
_diffrn_reflns_limit_k_max 9
_diffrn_reflns_limit_k_min -9
_diffrn_reflns_limit_l_max 24
_diffrn_reflns_limit_l_min -23
_diffrn_reflns_number 11892
_diffrn_reflns_theta_full 27.53
_diffrn_reflns_theta_max 27.53
_diffrn_reflns_theta_min 1.91
_exptl_absorpt_coefficient_mu 0.090
_exptl_absorpt_correction_T_max 0.9831
_exptl_absorpt_correction_T_min 0.9804
_exptl_absorpt_correction_type multi-scan
_exptl_crystal_colour colorless
_exptl_crystal_density_diffrn 1.343
_exptl_crystal_density_method 'not measured'
_exptl_crystal_description block
_exptl_crystal_F_000 1232
_exptl_crystal_size_max 0.22
_exptl_crystal_size_mid 0.20
_exptl_crystal_size_min 0.19
_refine_diff_density_max 0.211
_refine_diff_density_min -0.199
_refine_diff_density_rms 0.040
_refine_ls_extinction_method none
_refine_ls_goodness_of_fit_ref 1.015
_refine_ls_hydrogen_treatment mixed
_refine_ls_matrix_type full
_refine_ls_number_parameters 201
_refine_ls_number_reflns 3264
_refine_ls_number_restraints 0
_refine_ls_restrained_S_all 1.015
_refine_ls_R_factor_all 0.0902
_refine_ls_R_factor_gt 0.0522
_refine_ls_shift/su_max 0.000
_refine_ls_shift/su_mean 0.000
_refine_ls_structure_factor_coef Fsqd
_refine_ls_weighting_details 'calc w=1/[\s^2^(Fo^2^)+(0.1000P)^2^+0.0987P] where P=(Fo^2^+2Fc^2^)/3'
_refine_ls_weighting_scheme calc
_refine_ls_wR_factor_gt 0.1434
_refine_ls_wR_factor_ref 0.1688
_reflns_number_gt 2059
_reflns_number_total 3264
_reflns_threshold_expression >2sigma(I)
_cod_data_source_file jo6b02906_si_004.cif
_cod_data_source_block test_0m
_cod_depositor_comments
;
The following automatic conversions were performed:

'_symmetry_cell_setting' value 'Monoclinic' changed to 'monoclinic'
according to
/usr/data/users/saulius/crontab/automatic-downloads/rss-feeds/ACS/lib/dictionaries/cif_core.dic
dictionary named 'cif_core.dic' version 2.4.2 from 2011-04-26.

Automatic conversion script
Id: cif_fix_values 4268 2015-11-12 08:31:59Z antanas 

 Adding full bibliography for 4032159--4032161.cif.
;
_cod_original_sg_symbol_H-M C2/c
_cod_database_code 4032160

loop_
_symmetry_equiv_pos_as_xyz
'x, y, z'
'-x, y, -z+1/2'
'x+1/2, y+1/2, z'
'-x+1/2, y+1/2, -z+1/2'
'-x, -y, -z'
'x, -y, z-1/2'
'-x+1/2, -y+1/2, -z'
'x+1/2, -y+1/2, z-1/2'

loop_
_atom_site_label
_atom_site_type_symbol
_atom_site_fract_x
_atom_site_fract_y
_atom_site_fract_z
_atom_site_U_iso_or_equiv
_atom_site_adp_type
_atom_site_occupancy
_atom_site_symmetry_multiplicity
_atom_site_calc_flag
_atom_site_refinement_flags
C1 C 0.09254(8) 0.6073(3) 0.15369(10) 0.0482(5) Uani 1 1 d .
C2 C 0.07292(8) 0.6405(3) 0.21798(11) 0.0546(5) Uani 1 1 d .
H2A H 0.0599 0.7716 0.2158 0.066 Uiso 1 1 calc R
H2B H 0.0370 0.5608 0.2077 0.066 Uiso 1 1 calc R
C3 C 0.12343(8) 0.5998(3) 0.29778(10) 0.0441(4) Uani 1 1 d .
C4 C 0.13357(9) 0.5374(3) 0.42601(11) 0.0501(5) Uani 1 1 d .
C5 C 0.20179(9) 0.5231(2) 0.45519(10) 0.0443(4) Uani 1 1 d .
C6 C 0.23804(10) 0.4828(3) 0.53290(11) 0.0515(5) Uani 1 1 d .
H6 H 0.2189 0.4665 0.5648 0.062 Uiso 1 1 calc R
C7 C 0.30348(10) 0.4657(3) 0.56527(11) 0.0511(5) Uani 1 1 d .
C8 C 0.34175(12) 0.4178(3) 0.64501(12) 0.0652(6) Uani 1 1 d .
H8 H 0.3236 0.3980 0.6778 0.078 Uiso 1 1 calc R
C9 C 0.40474(13) 0.4010(3) 0.67337(14) 0.0759(7) Uani 1 1 d .
H9 H 0.4296 0.3674 0.7254 0.091 Uiso 1 1 calc R
C10 C 0.43285(12) 0.4341(3) 0.62469(15) 0.0770(7) Uani 1 1 d .
H10 H 0.4762 0.4232 0.6452 0.092 Uiso 1 1 calc R
C11 C 0.39786(10) 0.4816(3) 0.54844(13) 0.0645(6) Uani 1 1 d .
H11 H 0.4174 0.5050 0.5175 0.077 Uiso 1 1 calc R
C12 C 0.33136(9) 0.4959(3) 0.51549(11) 0.0499(5) Uani 1 1 d .
C13 C 0.29364(9) 0.5375(3) 0.43582(11) 0.0480(5) Uani 1 1 d .
H13 H 0.3127 0.5573 0.4040 0.058 Uiso 1 1 calc R
C14 C 0.22891(8) 0.5497(2) 0.40358(10) 0.0416(4) Uani 1 1 d .
C15 C 0.18592(8) 0.5910(2) 0.32164(10) 0.0420(4) Uani 1 1 d .
C16 C 0.20663(8) 0.6262(3) 0.26083(11) 0.0473(4) Uani 1 1 d .
C17 C 0.15763(9) 0.6965(3) 0.18273(11) 0.0547(5) Uani 1 1 d .
H17A H 0.1722 0.6726 0.1442 0.066 Uiso 1 1 calc R
H17B H 0.1537 0.8328 0.1859 0.066 Uiso 1 1 calc R
C18 C 0.09481(11) 0.3964(3) 0.13886(12) 0.0655(6) Uani 1 1 d .
H18A H 0.0538 0.3422 0.1218 0.098 Uiso 1 1 calc R
H18B H 0.1242 0.3354 0.1863 0.098 Uiso 1 1 calc R
H18C H 0.1078 0.3783 0.0991 0.098 Uiso 1 1 calc R
C19 C 0.04562(10) 0.7054(4) 0.07858(12) 0.0654(6) Uani 1 1 d .
H19A H 0.0576 0.6842 0.0381 0.098 Uiso 1 1 calc R
H19B H 0.0454 0.8392 0.0878 0.098 Uiso 1 1 calc R
H19C H 0.0044 0.6545 0.0626 0.098 Uiso 1 1 calc R
O1 O 0.10608(7) 0.5187(2) 0.46383(9) 0.0721(5) Uani 1 1 d .
O2 O 0.09778(6) 0.57474(19) 0.34763(8) 0.0532(4) Uani 1 1 d .
O3 O 0.26079(6) 0.6065(2) 0.27381(8) 0.0685(5) Uani 1 1 d .

loop_
_atom_site_aniso_label
_atom_site_aniso_U_11
_atom_site_aniso_U_22
_atom_site_aniso_U_33
_atom_site_aniso_U_23
_atom_site_aniso_U_13
_atom_site_aniso_U_12
C1 0.0437(10) 0.0601(12) 0.0430(10) -0.0014(9) 0.0219(8) -0.0013(9)
C2 0.0430(10) 0.0710(13) 0.0543(12) -0.0030(10) 0.0262(9) 0.0013(9)
C3 0.0466(10) 0.0474(10) 0.0459(10) -0.0034(8) 0.0278(9) -0.0008(8)
C4 0.0580(11) 0.0512(11) 0.0519(11) -0.0050(9) 0.0345(10) -0.0029(9)
C5 0.0541(11) 0.0372(9) 0.0474(11) -0.0071(7) 0.0283(9) -0.0039(8)
C6 0.0705(13) 0.0423(11) 0.0484(11) -0.0041(8) 0.0332(10) -0.0047(9)
C7 0.0656(13) 0.0363(10) 0.0461(11) -0.0069(8) 0.0213(10) -0.0009(8)
C8 0.0878(17) 0.0495(12) 0.0487(12) -0.0052(9) 0.0235(12) -0.0032(11)
C9 0.0827(18) 0.0637(15) 0.0529(13) -0.0047(11) 0.0074(13) 0.0030(12)
C10 0.0602(14) 0.0741(16) 0.0708(16) -0.0107(13) 0.0081(13) 0.0064(12)
C11 0.0572(12) 0.0636(14) 0.0621(14) -0.0085(11) 0.0187(11) 0.0025(10)
C12 0.0533(11) 0.0408(10) 0.0502(11) -0.0088(8) 0.0196(10) -0.0009(8)
C13 0.0507(11) 0.0465(10) 0.0514(11) -0.0060(8) 0.0274(9) -0.0016(8)
C14 0.0472(10) 0.0350(9) 0.0468(10) -0.0057(7) 0.0253(9) -0.0025(7)
C15 0.0446(10) 0.0419(10) 0.0444(10) -0.0042(7) 0.0249(8) -0.0025(7)
C16 0.0453(10) 0.0510(11) 0.0524(11) -0.0004(8) 0.0283(9) -0.0034(8)
C17 0.0526(11) 0.0645(12) 0.0533(12) 0.0068(10) 0.0298(10) -0.0021(9)
C18 0.0735(14) 0.0675(14) 0.0562(12) -0.0086(10) 0.0307(11) -0.0064(11)
C19 0.0544(12) 0.0842(16) 0.0564(13) 0.0053(11) 0.0247(11) 0.0020(11)
O1 0.0705(10) 0.0991(12) 0.0678(10) 0.0034(8) 0.0499(9) -0.0002(8)
O2 0.0470(7) 0.0712(9) 0.0526(8) -0.0020(6) 0.0325(7) 0.0009(6)
O3 0.0489(8) 0.1025(13) 0.0652(9) 0.0171(8) 0.0357(7) 0.0095(8)

loop_
_atom_type_symbol
_atom_type_description
_atom_type_scat_dispersion_real
_atom_type_scat_dispersion_imag
_atom_type_scat_source
C C 0.0033 0.0016 'International Tables Vol C Tables 4.2.6.8 and 6.1.1.4'
H H 0.0000 0.0000 'International Tables Vol C Tables 4.2.6.8 and 6.1.1.4'
O O 0.0106 0.0060 'International Tables Vol C Tables 4.2.6.8 and 6.1.1.4'

loop_
_geom_angle_atom_site_label_1
_geom_angle_atom_site_label_2
_geom_angle_atom_site_label_3
_geom_angle
C18 C1 C19 109.83(17)
C18 C1 C17 110.58(16)
C19 C1 C17 109.93(16)
C18 C1 C2 110.63(16)
C19 C1 C2 109.24(16)
C17 C1 C2 106.57(15)
C3 C2 C1 113.57(15)
C3 C2 H2A 108.9
C1 C2 H2A 108.9
C3 C2 H2B 108.9
C1 C2 H2B 108.9
H2A C2 H2B 107.7
C15 C3 O2 122.89(16)
C15 C3 C2 127.48(16)
O2 C3 C2 109.61(14)
O1 C4 O2 116.81(18)
O1 C4 C5 126.24(19)
O2 C4 C5 116.95(15)
C6 C5 C14 121.64(17)
C6 C5 C4 117.69(17)
C14 C5 C4 120.67(16)
C5 C6 C7 121.25(18)
C5 C6 H6 119.4
C7 C6 H6 119.4
C6 C7 C12 117.94(18)
C6 C7 C8 122.2(2)
C12 C7 C8 119.8(2)
C9 C8 C7 120.0(2)
C9 C8 H8 120.0
C7 C8 H8 120.0
C8 C9 C10 120.5(2)
C8 C9 H9 119.8
C10 C9 H9 119.8
C11 C10 C9 121.1(2)
C11 C10 H10 119.4
C9 C10 H10 119.4
C10 C11 C12 120.4(2)
C10 C11 H11 119.8
C12 C11 H11 119.8
C13 C12 C7 120.26(18)
C13 C12 C11 121.65(19)
C7 C12 C11 118.09(19)
C14 C13 C12 121.68(18)
C14 C13 H13 119.2
C12 C13 H13 119.2
C13 C14 C5 117.19(17)
C13 C14 C15 125.61(16)
C5 C14 C15 117.18(15)
C3 C15 C14 119.61(15)
C3 C15 C16 116.50(16)
C14 C15 C16 123.89(15)
O3 C16 C15 122.29(17)
O3 C16 C17 120.79(16)
C15 C16 C17 116.86(15)
C16 C17 C1 115.11(16)
C16 C17 H17A 108.5
C1 C17 H17A 108.5
C16 C17 H17B 108.5
C1 C17 H17B 108.5
H17A C17 H17B 107.5
C1 C18 H18A 109.5
C1 C18 H18B 109.5
H18A C18 H18B 109.5
C1 C18 H18C 109.5
H18A C18 H18C 109.5
H18B C18 H18C 109.5
C1 C19 H19A 109.5
C1 C19 H19B 109.5
H19A C19 H19B 109.5
C1 C19 H19C 109.5
H19A C19 H19C 109.5
H19B C19 H19C 109.5
C3 O2 C4 122.69(14)

loop_
_geom_bond_atom_site_label_1
_geom_bond_atom_site_label_2
_geom_bond_distance
C1 C18 1.520(3)
C1 C19 1.528(3)
C1 C17 1.530(3)
C1 C2 1.534(2)
C2 C3 1.481(3)
C2 H2A 0.9700
C2 H2B 0.9700
C3 C15 1.351(2)
C3 O2 1.3714(19)
C4 O1 1.196(2)
C4 O2 1.374(2)
C4 C5 1.468(3)
C5 C6 1.369(3)
C5 C14 1.431(2)
C6 C7 1.401(3)
C6 H6 0.9300
C7 C12 1.417(3)
C7 C8 1.419(3)
C8 C9 1.354(3)
C8 H8 0.9300
C9 C10 1.406(4)
C9 H9 0.9300
C10 C11 1.355(3)
C10 H10 0.9300
C11 C12 1.422(3)
C11 H11 0.9300
C12 C13 1.406(3)
C13 C14 1.383(2)
C13 H13 0.9300
C14 C15 1.461(3)
C15 C16 1.491(2)
C16 O3 1.213(2)
C16 C17 1.502(3)
C17 H17A 0.9700
C17 H17B 0.9700
C18 H18A 0.9600
C18 H18B 0.9600
C18 H18C 0.9600
C19 H19A 0.9600
C19 H19B 0.9600
C19 H19C 0.9600
